data_7111224
loop_
_publ_author_name
'Ito, Shigekazu'
'Sugiyama, Hiroki'
'Yoshifuji, Masaaki'

_publ_section_title
;
 Preparation of
 2,4-bis(2,4,6-tri-tert-butylphenyl)-1,3-diphosphacyclobutenes from
 2-(2,4,6-tri-tert-butylphenyl)-1-phosphaethyne and alkyllithiums
;
_journal_issue 16
_journal_name_full 'Chemical Communications'
_journal_page_first 1744
_journal_paper_doi 10.1039/b204142c
_journal_year 2002
_chemical_formula_moiety 'C42 H68 P2 '
_chemical_formula_sum 'C42 H68 P2'
_chemical_formula_weight 634.95
_space_group_IT_number 2
_symmetry_cell_setting triclinic
_symmetry_Int_Tables_number 2
_symmetry_space_group_name_Hall '-P 1'
_symmetry_space_group_name_H-M 'P -1'
_audit_creation_date 'Tue Jun 11 23:20:12 2002'
_audit_creation_method 'by teXsan'
_cell_angle_alpha 98.722(3)
_cell_angle_beta 98.760(2)
_cell_angle_gamma 67.629(9)
_cell_formula_units_Z 2
_cell_length_a 13.592(2)
_cell_length_b 14.861(2)
_cell_length_c 10.916(2)
_cell_measurement_reflns_used 6523
_cell_measurement_temperature 110.2
_cell_measurement_theta_max 27.5
_cell_measurement_theta_min 1.5
_cell_volume 2004.6(6)
_computing_cell_refinement PROCESS-AUTO
_computing_data_collection PROCESS-AUTO
_computing_data_reduction 'teXsan Ver. 1.10'
_computing_publication_material 'teXsan Ver. 1.10'
_computing_structure_refinement 'teXsan Ver. 1.10'
_computing_structure_solution SIR92
_diffrn_measured_fraction_theta_full 0.8592
_diffrn_measured_fraction_theta_max 0.8592
_diffrn_measurement_device_type 'Rigaku RAXIS-IV Imaging Plate'
_diffrn_measurement_method \w
_diffrn_radiation_type 'Mo K\a'
_diffrn_radiation_wavelength 0.7107
_diffrn_reflns_av_R_equivalents 0.047
_diffrn_reflns_limit_h_max 17
_diffrn_reflns_limit_h_min 0
_diffrn_reflns_limit_k_max 19
_diffrn_reflns_limit_k_min -17
_diffrn_reflns_limit_l_max 13
_diffrn_reflns_limit_l_min -13
_diffrn_reflns_number 12670
_diffrn_reflns_theta_full 27.48
_diffrn_reflns_theta_max 27.48
_exptl_absorpt_coefficient_mu 0.134
_exptl_absorpt_correction_type none
_exptl_crystal_colour yellow
_exptl_crystal_density_diffrn 1.052
_exptl_crystal_density_method 'not measured'
_exptl_crystal_description block
_exptl_crystal_size_max 0.400
_exptl_crystal_size_mid 0.300
_exptl_crystal_size_min 0.250
_refine_diff_density_max 0.90
_refine_diff_density_min -0.87
_refine_ls_extinction_method none
_refine_ls_goodness_of_fit_ref 1.914
_refine_ls_hydrogen_treatment noref
_refine_ls_number_parameters 416
_refine_ls_number_reflns 5860
_refine_ls_R_factor_gt 0.1384
_refine_ls_shift/su_max 0.0095
_refine_ls_structure_factor_coef Fsqd
_refine_ls_weighting_details 'w = 1/[\s^2^(Fo^2^) + (0.10000(Max(Fo^2^,0) + 2Fc^2^)/3)^2^]'
_refine_ls_weighting_scheme calc
_refine_ls_wR_factor_ref 0.3198
_reflns_number_gt 4399
_reflns_number_total 7888
_reflns_threshold_expression F^2^>2.0\s(F^2^)
_cod_data_source_file b204142csup1.cif
_cod_data_source_block cyclo
_cod_original_cell_volume 2004.6(5)
_cod_original_sg_symbol_H-M 'P -1         '
_cod_original_formula_sum 'C42 H68 P2 '
_cod_database_code 7111224

loop_
_symmetry_equiv_pos_as_xyz
x,y,z
-x,-y,-z

loop_
_atom_site_label
_atom_site_type_symbol
_atom_site_fract_x
_atom_site_fract_y
_atom_site_fract_z
_atom_site_U_iso_or_equiv
_atom_site_adp_type
_atom_site_occupancy
_atom_site_calc_flag
_atom_site_refinement_flags
P(1A) P 0.5944(2) 0.5406(2) 0.1771(3) 0.0402(7) Uani 0.86 d P
P(1B) P 0.616(1) 0.534(1) 0.099(2) 0.047(4) Uani 0.14 d P
P(2A) P 0.7895(1) 0.5326(1) 0.1641(2) 0.0327(6) Uani 0.86 d P
P(2B) P 0.7595(9) 0.5673(8) 0.2723(9) 0.032(3) Uani 0.14 d P
C(1) C 0.6567(5) 0.6226(5) 0.1627(6) 0.046(2) Uani 1.00 d .
C(2) C 0.7300(5) 0.4613(5) 0.2277(7) 0.053(2) Uani 1.00 d .
C(3) C 0.8919(5) 0.5644(5) 0.2772(6) 0.043(2) Uani 1.00 d .
C(4) C 0.8459(7) 0.6309(6) 0.3964(7) 0.044(3) Uani 1.00 d .
C(5) C 0.9354(7) 0.6191(8) 0.2110(8) 0.087(3) Uani 1.00 d .
C(6) C 0.9762(6) 0.4694(6) 0.3141(8) 0.065(3) Uani 1.00 d .
C(7) C 0.6306(5) 0.7267(4) 0.1349(5) 0.035(2) Uani 1.00 d .
C(8) C 0.5949(5) 0.8074(5) 0.2311(5) 0.040(2) Uani 1.00 d .
C(9) C 0.6194(5) 0.8901(4) 0.2280(6) 0.039(2) Uani 1.00 d .
C(10) C 0.6709(5) 0.9011(5) 0.1330(6) 0.046(2) Uani 1.00 d .
C(11) C 0.6844(5) 0.8302(5) 0.0312(6) 0.048(2) Uani 1.00 d .
C(12) C 0.6621(5) 0.7454(5) 0.0266(5) 0.042(2) Uani 1.00 d .
C(13) C 0.5232(6) 0.8104(5) 0.3303(6) 0.048(2) Uani 1.00 d .
C(14) C 0.4309(9) 0.7778(8) 0.260(1) 0.111(4) Uani 1.00 d .
C(15) C 0.4611(9) 0.9110(7) 0.378(1) 0.102(4) Uani 1.00 d .
C(16) C 0.5785(10) 0.752(1) 0.434(1) 0.212(7) Uani 1.00 d .
C(17) C 0.7046(6) 0.9883(5) 0.1352(8) 0.057(2) Uani 1.00 d .
C(18) C 0.6851(8) 1.0570(6) 0.2560(9) 0.079(3) Uani 1.00 d .
C(19) C 0.6412(6) 1.0483(5) 0.0269(8) 0.067(3) Uani 1.00 d .
C(20) C 0.8249(7) 0.9510(7) 0.120(1) 0.086(3) Uani 1.00 d .
C(21) C 0.6681(6) 0.6821(5) -0.1022(6) 0.051(2) Uani 1.00 d .
C(22) C 0.626(1) 0.7503(8) -0.2053(8) 0.125(4) Uani 1.00 d .
C(23) C 0.7821(7) 0.6184(7) -0.1273(7) 0.080(3) Uani 1.00 d .
C(24) C 0.6007(9) 0.6213(10) -0.1187(9) 0.121(5) Uani 1.00 d .
C(25) C 0.7916(5) 0.3533(4) 0.2416(5) 0.035(2) Uani 1.00 d .
C(26) C 0.8548(5) 0.2866(4) 0.1493(5) 0.037(2) Uani 1.00 d .
C(27) C 0.9454(5) 0.2098(5) 0.1882(6) 0.046(2) Uani 1.00 d .
C(28) C 0.9762(6) 0.1900(5) 0.3109(7) 0.053(2) Uani 1.00 d .
C(29) C 0.9013(6) 0.2433(6) 0.3935(6) 0.051(2) Uani 1.00 d .
C(30) C 0.8090(6) 0.3219(5) 0.3643(6) 0.046(2) Uani 1.00 d .
C(31) C 0.8287(6) 0.2880(5) 0.0061(6) 0.046(2) Uani 1.00 d .
C(32) C 0.7142(7) 0.3518(8) -0.0328(7) 0.087(3) Uani 1.00 d .
C(33) C 0.9069(7) 0.3175(6) -0.0504(7) 0.066(3) Uani 1.00 d .
C(34) C 0.8425(8) 0.1830(6) -0.0513(6) 0.074(3) Uani 1.00 d .
C(35) C 1.0855(7) 0.1122(6) 0.3496(9) 0.078(3) Uani 1.00 d .
C(36A) C 1.173(1) 0.152(1) 0.315(1) 0.065(4) Uiso 0.59 d P
C(36B) C 1.157(2) 0.133(2) 0.437(3) 0.096(9) Uiso 0.41 d P
C(37A) C 1.105(1) 0.112(1) 0.497(1) 0.076(5) Uiso 0.59 d P
C(37B) C 1.057(2) 0.012(1) 0.366(2) 0.069(6) Uiso 0.41 d P
C(38A) C 1.096(1) 0.016(1) 0.285(2) 0.089(6) Uiso 0.59 d P
C(38B) C 1.153(2) 0.049(2) 0.225(3) 0.102(9) Uiso 0.41 d P
C(39) C 0.7278(6) 0.3677(6) 0.4632(6) 0.059(2) Uani 1.00 d .
C(40) C 0.7495(8) 0.2931(9) 0.5601(8) 0.100(4) Uani 1.00 d .
C(41) C 0.6171(7) 0.3818(7) 0.4051(8) 0.077(3) Uani 1.00 d .
C(42) C 0.7365(9) 0.4583(8) 0.5407(9) 0.107(4) Uani 1.00 d .
H(1) H 0.8210 0.5954 0.4412 0.0784 Uiso 1.00 calc .
H(2) H 0.9047 0.6439 0.4467 0.0784 Uiso 1.00 calc .
H(3) H 0.8162 0.6999 0.3884 0.0863 Uiso 1.00 calc .
H(4) H 0.8795 0.6783 0.1892 0.1028 Uiso 1.00 calc .
H(5) H 0.9902 0.6341 0.2646 0.1028 Uiso 1.00 calc .
H(6) H 0.9634 0.5806 0.1380 0.1028 Uiso 1.00 calc .
H(7) H 1.0054 0.4293 0.2429 0.0770 Uiso 1.00 calc .
H(8) H 0.9461 0.4370 0.3571 0.0770 Uiso 1.00 calc .
H(9) H 1.0322 0.4835 0.3688 0.0770 Uiso 1.00 calc .
H(10) H 0.6005 0.9410 0.2939 0.0462 Uiso 1.00 calc .
H(11) H 0.7094 0.8401 -0.0405 0.0562 Uiso 1.00 calc .
H(12) H 0.4597 0.7122 0.2238 0.1290 Uiso 1.00 calc .
H(13) H 0.3824 0.7827 0.3173 0.1290 Uiso 1.00 calc .
H(14) H 0.3935 0.8193 0.1963 0.1290 Uiso 1.00 calc .
H(15) H 0.4114 0.9102 0.4298 0.1192 Uiso 1.00 calc .
H(16) H 0.4246 0.9483 0.3109 0.1192 Uiso 1.00 calc .
H(17) H 0.5089 0.9395 0.4261 0.1192 Uiso 1.00 calc .
H(18) H 0.6273 0.7780 0.4837 0.2400 Uiso 1.00 calc .
H(19) H 0.6189 0.6855 0.4026 0.2400 Uiso 1.00 calc .
H(20) H 0.5288 0.7496 0.4851 0.2400 Uiso 1.00 calc .
H(21) H 0.7228 1.0220 0.3249 0.0929 Uiso 1.00 calc .
H(22) H 0.6099 1.0827 0.2657 0.0929 Uiso 1.00 calc .
H(23) H 0.7074 1.1095 0.2527 0.0929 Uiso 1.00 calc .
H(24) H 0.5674 1.0728 0.0375 0.0791 Uiso 1.00 calc .
H(25) H 0.6643 1.1015 0.0279 0.0791 Uiso 1.00 calc .
H(26) H 0.6542 1.0081 -0.0490 0.0791 Uiso 1.00 calc .
H(27) H 0.8459 1.0051 0.1204 0.1021 Uiso 1.00 calc .
H(28) H 0.8384 0.9109 0.0431 0.1021 Uiso 1.00 calc .
H(29) H 0.8645 0.9139 0.1867 0.1021 Uiso 1.00 calc .
H(30) H 0.5283 0.6628 -0.1090 0.1357 Uiso 1.00 calc .
H(31) H 0.6046 0.5869 -0.1995 0.1357 Uiso 1.00 calc .
H(32) H 0.6250 0.5761 -0.0578 0.1357 Uiso 1.00 calc .
H(33) H 0.6286 0.7138 -0.2841 0.1548 Uiso 1.00 calc .
H(34) H 0.5536 0.7925 -0.1948 0.1548 Uiso 1.00 calc .
H(35) H 0.6682 0.7898 -0.1998 0.1548 Uiso 1.00 calc .
H(36) H 0.7818 0.5819 -0.2069 0.0944 Uiso 1.00 calc .
H(37) H 0.8229 0.6580 -0.1251 0.0944 Uiso 1.00 calc .
H(38) H 0.8135 0.5737 -0.0652 0.0944 Uiso 1.00 calc .
H(39) H 0.9890 0.1680 0.1268 0.0551 Uiso 1.00 calc .
H(40) H 0.9142 0.2244 0.4757 0.0598 Uiso 1.00 calc .
H(41) H 0.6667 0.3289 -0.0035 0.1014 Uiso 1.00 calc .
H(42) H 0.7016 0.4176 0.0021 0.1014 Uiso 1.00 calc .
H(43) H 0.7026 0.3498 -0.1211 0.1014 Uiso 1.00 calc .
H(44) H 0.8986 0.3831 -0.0200 0.0760 Uiso 1.00 calc .
H(45) H 0.8929 0.3122 -0.1385 0.0760 Uiso 1.00 calc .
H(46) H 0.9780 0.2753 -0.0271 0.0760 Uiso 1.00 calc .
H(47) H 0.8279 0.1818 -0.1399 0.0878 Uiso 1.00 calc .
H(48) H 0.9132 0.1401 -0.0307 0.0878 Uiso 1.00 calc .
H(49) H 0.7934 0.1626 -0.0203 0.0878 Uiso 1.00 calc .
H(50) H 0.8189 0.2804 0.6031 0.1217 Uiso 1.00 calc .
H(51) H 0.7445 0.2339 0.5184 0.1217 Uiso 1.00 calc .
H(52) H 0.6976 0.3200 0.6185 0.1217 Uiso 1.00 calc .
H(53) H 0.6142 0.3220 0.3651 0.0896 Uiso 1.00 calc .
H(54) H 0.5693 0.4060 0.4684 0.0896 Uiso 1.00 calc .
H(55) H 0.5962 0.4288 0.3462 0.0896 Uiso 1.00 calc .
H(56) H 0.6862 0.4807 0.6010 0.1226 Uiso 1.00 calc .
H(57) H 0.7221 0.5087 0.4886 0.1226 Uiso 1.00 calc .
H(58) H 0.8068 0.4437 0.5827 0.1226 Uiso 1.00 calc .

loop_
_atom_site_aniso_label
_atom_site_aniso_U_11
_atom_site_aniso_U_22
_atom_site_aniso_U_33
_atom_site_aniso_U_12
_atom_site_aniso_U_13
_atom_site_aniso_U_23
P(1A) 0.038(1) 0.051(1) 0.034(1) -0.019(1) 0.0031(10) 0.003(1)
P(1B) 0.036(7) 0.056(9) 0.033(9) -0.008(6) -0.010(6) -0.003(6)
P(2A) 0.038(1) 0.041(1) 0.022(1) -0.0165(10) 0.0024(7) 0.0054(8)
P(2B) 0.043(7) 0.039(7) 0.007(5) -0.005(6) 0.005(4) 0.000(4)
C(1) 0.043(4) 0.044(4) 0.054(4) -0.020(3) 0.002(3) 0.006(3)
C(2) 0.046(4) 0.041(4) 0.079(5) -0.020(4) 0.004(4) 0.013(4)
C(3) 0.041(4) 0.054(4) 0.035(4) -0.016(3) -0.002(3) 0.011(3)
C(4) 0.055(6) 0.051(6) 0.025(5) -0.026(5) -0.008(4) -0.004(4)
C(5) 0.079(6) 0.138(9) 0.073(6) -0.066(7) -0.017(5) 0.047(6)
C(6) 0.051(5) 0.075(5) 0.065(5) -0.021(4) -0.008(4) 0.009(4)
C(7) 0.037(3) 0.043(3) 0.024(3) -0.014(3) -0.005(2) 0.007(3)
C(8) 0.040(3) 0.057(4) 0.018(3) -0.012(3) 0.000(3) 0.009(3)
C(9) 0.045(4) 0.039(3) 0.032(3) -0.017(3) -0.003(3) 0.002(3)
C(10) 0.047(4) 0.047(4) 0.044(4) -0.015(3) 0.002(3) 0.016(3)
C(11) 0.052(4) 0.058(4) 0.036(4) -0.015(4) 0.013(3) 0.014(3)
C(12) 0.046(4) 0.053(4) 0.023(3) -0.012(3) 0.004(3) 0.004(3)
C(13) 0.055(4) 0.058(4) 0.028(3) -0.013(4) 0.014(3) 0.010(3)
C(14) 0.105(8) 0.110(8) 0.14(1) -0.059(7) 0.075(8) -0.038(7)
C(15) 0.108(8) 0.089(7) 0.112(8) -0.031(7) 0.074(7) -0.032(6)
C(16) 0.098(9) 0.36(2) 0.095(9) 0.08(1) 0.068(7) 0.14(1)
C(17) 0.054(4) 0.052(4) 0.075(5) -0.026(4) -0.003(4) 0.022(4)
C(18) 0.092(6) 0.049(5) 0.094(7) -0.034(5) -0.023(5) 0.014(5)
C(19) 0.066(5) 0.054(5) 0.085(6) -0.017(4) 0.005(4) 0.036(4)
C(20) 0.061(5) 0.084(6) 0.131(9) -0.035(5) -0.002(5) 0.051(6)
C(21) 0.057(4) 0.062(4) 0.023(3) -0.013(4) 0.002(3) 0.002(3)
C(22) 0.19(1) 0.099(8) 0.025(4) 0.008(8) -0.011(6) 0.007(5)
C(23) 0.076(6) 0.099(7) 0.039(4) -0.003(5) 0.018(4) -0.006(4)
C(24) 0.135(9) 0.20(1) 0.056(6) -0.114(10) 0.031(6) -0.067(7)
C(25) 0.035(3) 0.036(3) 0.036(3) -0.017(3) 0.001(3) 0.004(3)
C(26) 0.046(4) 0.040(3) 0.026(3) -0.016(3) 0.010(3) 0.002(3)
C(27) 0.046(4) 0.053(4) 0.035(4) -0.018(4) 0.005(3) -0.006(3)
C(28) 0.060(5) 0.050(4) 0.046(4) -0.019(4) -0.001(4) 0.004(3)
C(29) 0.066(5) 0.066(5) 0.033(4) -0.035(4) -0.005(3) 0.018(3)
C(30) 0.059(4) 0.065(5) 0.027(3) -0.036(4) 0.010(3) -0.001(3)
C(31) 0.069(5) 0.052(4) 0.029(3) -0.034(4) 0.010(3) -0.001(3)
C(32) 0.078(6) 0.128(8) 0.039(5) -0.026(6) -0.016(4) 0.015(5)
C(33) 0.104(7) 0.076(5) 0.041(4) -0.057(5) 0.021(4) -0.003(4)
C(34) 0.132(8) 0.079(5) 0.031(4) -0.070(6) 0.000(4) -0.005(4)
C(35) 0.075(6) 0.066(5) 0.069(6) -0.008(5) -0.014(5) 0.010(5)
C(39) 0.068(5) 0.089(6) 0.034(4) -0.046(5) 0.025(3) -0.017(4)
C(40) 0.107(8) 0.17(1) 0.053(5) -0.078(8) 0.022(5) 0.025(6)
C(41) 0.075(6) 0.108(7) 0.061(5) -0.043(6) 0.033(5) -0.010(5)
C(42) 0.155(10) 0.130(8) 0.080(7) -0.106(8) 0.080(7) -0.068(6)

loop_
_atom_type_symbol
_atom_type_description
_atom_type_scat_dispersion_real
_atom_type_scat_dispersion_imag
_atom_type_scat_source
C C 0.003 0.002
;International Tables for Crystallography
(1992, Vol. C, Tables 4.2.6.8 and 6.1.1.1)
;
H H 0.000 0.000
;International Tables for Crystallography
(1992, Vol. C, Table 6.1.1.2)
;
P P 0.102 0.094
;International Tables for Crystallography
(1992, Vol. C, Tables 4.2.6.8 and 6.1.1.1)
;

loop_
_geom_angle_atom_site_label_1
_geom_angle_atom_site_label_2
_geom_angle_atom_site_label_3
_geom_angle
_geom_angle_site_symmetry_2
_geom_angle_site_symmetry_3
_geom_angle_publ_flag
P(1B) P(1A) P(2B) 90.2(8) 1_555 1_555 yes
P(1B) P(1A) C(1) 67.3(9) 1_555 1_555 yes
P(1B) P(1A) C(2) 88.3(9) 1_555 1_555 yes
P(2B) P(1A) C(1) 44.2(3) 1_555 1_555 yes
P(2B) P(1A) C(2) 45.0(3) 1_555 1_555 yes
C(1) P(1A) C(2) 83.7(3) 1_555 1_555 yes
P(1A) P(1B) P(2A) 97.2(9) 1_555 1_555 yes
P(1A) P(1B) C(1) 81.7(9) 1_555 1_555 yes
P(1A) P(1B) C(2) 64.6(8) 1_555 1_555 yes
P(2A) P(1B) C(1) 49.4(4) 1_555 1_555 yes
P(2A) P(1B) C(2) 48.4(3) 1_555 1_555 yes
C(1) P(1B) C(2) 80.9(6) 1_555 1_555 yes
P(1B) P(2A) P(2B) 88.0(7) 1_555 1_555 yes
P(1B) P(2A) C(1) 44.2(4) 1_555 1_555 yes
P(1B) P(2A) C(2) 56.0(5) 1_555 1_555 yes
P(1B) P(2A) C(3) 153.3(5) 1_555 1_555 yes
P(2B) P(2A) C(1) 65.9(6) 1_555 1_555 yes
P(2B) P(2A) C(2) 66.3(6) 1_555 1_555 yes
P(2B) P(2A) C(3) 65.7(5) 1_555 1_555 yes
C(1) P(2A) C(2) 83.1(3) 1_555 1_555 yes
C(1) P(2A) C(3) 115.1(3) 1_555 1_555 yes
C(2) P(2A) C(3) 112.9(3) 1_555 1_555 yes
P(1A) P(2B) P(2A) 82.6(5) 1_555 1_555 yes
P(1A) P(2B) C(1) 45.5(3) 1_555 1_555 yes
P(1A) P(2B) C(2) 47.4(4) 1_555 1_555 yes
P(1A) P(2B) C(3) 156.0(5) 1_555 1_555 yes
P(1A) P(2B) C(4) 154.9(6) 1_555 1_555 yes
P(2A) P(2B) C(1) 71.5(5) 1_555 1_555 yes
P(2A) P(2B) C(2) 71.9(5) 1_555 1_555 yes
P(2A) P(2B) C(3) 73.4(6) 1_555 1_555 yes
P(2A) P(2B) C(4) 120.0(8) 1_555 1_555 yes
C(1) P(2B) C(2) 87.0(6) 1_555 1_555 yes
C(1) P(2B) C(3) 123.8(7) 1_555 1_555 yes
C(1) P(2B) C(4) 127.4(7) 1_555 1_555 yes
C(2) P(2B) C(3) 121.1(7) 1_555 1_555 yes
C(2) P(2B) C(4) 145.2(7) 1_555 1_555 yes
C(3) P(2B) C(4) 48.1(4) 1_555 1_555 yes
P(1A) C(1) P(1B) 31.0(6) 1_555 1_555 yes
P(1A) C(1) P(2A) 95.6(3) 1_555 1_555 yes
P(1A) C(1) P(2B) 90.3(5) 1_555 1_555 yes
P(1A) C(1) C(7) 141.3(5) 1_555 1_555 yes
P(1B) C(1) P(2A) 86.5(6) 1_555 1_555 yes
P(1B) C(1) P(2B) 103.2(7) 1_555 1_555 yes
P(1B) C(1) C(7) 134.4(7) 1_555 1_555 yes
P(2A) C(1) P(2B) 42.5(4) 1_555 1_555 yes
P(2A) C(1) C(7) 122.3(4) 1_555 1_555 yes
P(2B) C(1) C(7) 122.0(6) 1_555 1_555 yes
P(1A) C(2) P(1B) 27.1(5) 1_555 1_555 yes
P(1A) C(2) P(2A) 92.6(3) 1_555 1_555 yes
P(1A) C(2) P(2B) 87.5(5) 1_555 1_555 yes
P(1A) C(2) C(25) 138.1(5) 1_555 1_555 yes
P(1B) C(2) P(2A) 75.6(5) 1_555 1_555 yes
P(1B) C(2) P(2B) 88.7(6) 1_555 1_555 yes
P(1B) C(2) C(25) 133.2(6) 1_555 1_555 yes
P(2A) C(2) P(2B) 41.9(3) 1_555 1_555 yes
P(2A) C(2) C(25) 120.6(5) 1_555 1_555 yes
P(2B) C(2) C(25) 134.0(6) 1_555 1_555 yes
P(2A) C(3) P(2B) 40.9(3) 1_555 1_555 yes
P(2A) C(3) C(4) 113.8(5) 1_555 1_555 yes
P(2A) C(3) C(5) 106.6(5) 1_555 1_555 yes
P(2A) C(3) C(6) 106.9(5) 1_555 1_555 yes
P(2B) C(3) C(4) 74.1(5) 1_555 1_555 yes
P(2B) C(3) C(5) 130.7(6) 1_555 1_555 yes
P(2B) C(3) C(6) 113.2(6) 1_555 1_555 yes
C(4) C(3) C(5) 107.9(7) 1_555 1_555 yes
C(4) C(3) C(6) 109.6(6) 1_555 1_555 yes
C(5) C(3) C(6) 112.0(6) 1_555 1_555 yes
P(2B) C(4) C(3) 57.8(4) 1_555 1_555 yes
C(1) C(7) C(8) 120.1(5) 1_555 1_555 yes
C(1) C(7) C(12) 120.8(6) 1_555 1_555 yes
C(8) C(7) C(12) 117.7(6) 1_555 1_555 yes
C(7) C(8) C(9) 118.2(5) 1_555 1_555 yes
C(7) C(8) C(13) 123.5(6) 1_555 1_555 yes
C(9) C(8) C(13) 118.1(6) 1_555 1_555 yes
C(8) C(9) C(10) 123.1(6) 1_555 1_555 yes
C(9) C(10) C(11) 115.9(6) 1_555 1_555 yes
C(9) C(10) C(17) 122.7(6) 1_555 1_555 yes
C(11) C(10) C(17) 121.3(6) 1_555 1_555 yes
C(10) C(11) C(12) 124.1(6) 1_555 1_555 yes
C(7) C(12) C(11) 118.2(6) 1_555 1_555 yes
C(7) C(12) C(21) 125.6(6) 1_555 1_555 yes
C(11) C(12) C(21) 116.1(6) 1_555 1_555 yes
C(8) C(13) C(14) 106.9(6) 1_555 1_555 yes
C(8) C(13) C(15) 112.1(6) 1_555 1_555 yes
C(8) C(13) C(16) 115.4(7) 1_555 1_555 yes
C(14) C(13) C(15) 100.4(7) 1_555 1_555 yes
C(14) C(13) C(16) 111(1) 1_555 1_555 yes
C(15) C(13) C(16) 109.8(9) 1_555 1_555 yes
C(10) C(17) C(18) 113.4(6) 1_555 1_555 yes
C(10) C(17) C(19) 109.3(6) 1_555 1_555 yes
C(10) C(17) C(20) 109.2(6) 1_555 1_555 yes
C(18) C(17) C(19) 107.7(6) 1_555 1_555 yes
C(18) C(17) C(20) 107.9(7) 1_555 1_555 yes
C(19) C(17) C(20) 109.1(7) 1_555 1_555 yes
C(12) C(21) C(22) 108.7(6) 1_555 1_555 yes
C(12) C(21) C(23) 112.6(6) 1_555 1_555 yes
C(12) C(21) C(24) 113.1(6) 1_555 1_555 yes
C(22) C(21) C(23) 105.5(7) 1_555 1_555 yes
C(22) C(21) C(24) 106.3(8) 1_555 1_555 yes
C(23) C(21) C(24) 110.1(7) 1_555 1_555 yes
C(2) C(25) C(26) 123.5(5) 1_555 1_555 yes
C(2) C(25) C(30) 117.6(6) 1_555 1_555 yes
C(26) C(25) C(30) 117.0(6) 1_555 1_555 yes
C(25) C(26) C(27) 118.5(5) 1_555 1_555 yes
C(25) C(26) C(31) 126.2(6) 1_555 1_555 yes
C(27) C(26) C(31) 115.2(5) 1_555 1_555 yes
C(26) C(27) C(28) 124.1(6) 1_555 1_555 yes
C(27) C(28) C(29) 115.2(6) 1_555 1_555 yes
C(27) C(28) C(35) 121.2(7) 1_555 1_555 yes
C(29) C(28) C(35) 123.6(7) 1_555 1_555 yes
C(28) C(29) C(30) 124.4(6) 1_555 1_555 yes
C(25) C(30) C(29) 117.9(6) 1_555 1_555 yes
C(25) C(30) C(39) 123.9(7) 1_555 1_555 yes
C(29) C(30) C(39) 118.1(6) 1_555 1_555 yes
C(26) C(31) C(32) 113.2(6) 1_555 1_555 yes
C(26) C(31) C(33) 111.5(5) 1_555 1_555 yes
C(26) C(31) C(34) 107.9(5) 1_555 1_555 yes
C(32) C(31) C(33) 110.5(6) 1_555 1_555 yes
C(32) C(31) C(34) 106.4(7) 1_555 1_555 yes
C(33) C(31) C(34) 106.9(6) 1_555 1_555 yes
C(28) C(35) C(36A) 104.8(8) 1_555 1_555 yes
C(28) C(35) C(36B) 122(1) 1_555 1_555 yes
C(28) C(35) C(37A) 110.6(8) 1_555 1_555 yes
C(28) C(35) C(37B) 104.5(9) 1_555 1_555 yes
C(28) C(35) C(38A) 111.2(9) 1_555 1_555 yes
C(28) C(35) C(38B) 112(1) 1_555 1_555 yes
C(36A) C(35) C(36B) 58(1) 1_555 1_555 yes
C(36A) C(35) C(37A) 104.5(9) 1_555 1_555 yes
C(36A) C(35) C(37B) 146(1) 1_555 1_555 yes
C(36A) C(35) C(38A) 112(1) 1_555 1_555 yes
C(36A) C(35) C(38B) 64(1) 1_555 1_555 yes
C(36B) C(35) C(37A) 46(1) 1_555 1_555 yes
C(36B) C(35) C(37B) 116(1) 1_555 1_555 yes
C(36B) C(35) C(38A) 126(1) 1_555 1_555 yes
C(36B) C(35) C(38B) 107(1) 1_555 1_555 yes
C(37A) C(35) C(37B) 79.9(10) 1_555 1_555 yes
C(37A) C(35) C(38A) 112(1) 1_555 1_555 yes
C(37A) C(35) C(38B) 136(1) 1_555 1_555 yes
C(37B) C(35) C(38A) 40.3(9) 1_555 1_555 yes
C(37B) C(35) C(38B) 89(1) 1_555 1_555 yes
C(38A) C(35) C(38B) 49(1) 1_555 1_555 yes
C(35) C(36A) C(36B) 51(1) 1_555 1_555 yes
C(35) C(36A) C(38B) 59(1) 1_555 1_555 yes
C(36B) C(36A) C(38B) 98(1) 1_555 1_555 yes
C(35) C(36B) C(36A) 70(1) 1_555 1_555 yes
C(35) C(36B) C(37A) 77(1) 1_555 1_555 yes
C(36A) C(36B) C(37A) 148(2) 1_555 1_555 yes
C(35) C(37A) C(36B) 55(1) 1_555 1_555 yes
C(35) C(37B) C(38A) 57(1) 1_555 1_555 yes
C(35) C(38A) C(37B) 82(1) 1_555 1_555 yes
C(35) C(38A) C(38B) 74(1) 1_555 1_555 yes
C(37B) C(38A) C(38B) 155(2) 1_555 1_555 yes
C(35) C(38B) C(36A) 55.7(10) 1_555 1_555 yes
C(35) C(38B) C(38A) 55(1) 1_555 1_555 yes
C(36A) C(38B) C(38A) 109(1) 1_555 1_555 yes
C(30) C(39) C(40) 109.4(7) 1_555 1_555 yes
C(30) C(39) C(41) 110.5(6) 1_555 1_555 yes
C(30) C(39) C(42) 114.7(6) 1_555 1_555 yes
C(40) C(39) C(41) 103.8(7) 1_555 1_555 yes
C(40) C(39) C(42) 104.5(7) 1_555 1_555 yes
C(41) C(39) C(42) 113.1(8) 1_555 1_555 yes

loop_
_geom_bond_atom_site_label_1
_geom_bond_atom_site_label_2
_geom_bond_distance
_geom_bond_publ_flag
P(1A) P(1B) 0.92(2) yes
P(1A) P(2B) 2.47(1) yes
P(1A) C(1) 1.764(7) yes
P(1A) C(2) 1.823(7) yes
P(1B) P(2A) 2.36(1) yes
P(1B) C(1) 1.64(1) yes
P(1B) C(2) 2.02(2) yes
P(2A) P(2B) 1.276(9) yes
P(2A) C(1) 1.790(7) yes
P(2A) C(2) 1.818(7) yes
P(2A) C(3) 1.868(7) yes
P(2B) C(1) 1.72(1) yes
P(2B) C(2) 1.75(1) yes
P(2B) C(3) 1.78(1) yes
P(2B) C(4) 2.02(1) yes
C(1) C(7) 1.518(9) yes
C(2) C(25) 1.521(9) yes
C(3) C(4) 1.565(10) yes
C(3) C(5) 1.485(10) yes
C(3) C(6) 1.51(1) yes
C(7) C(8) 1.452(8) yes
C(7) C(12) 1.415(8) yes
C(8) C(9) 1.397(9) yes
C(8) C(13) 1.549(8) yes
C(9) C(10) 1.397(9) yes
C(10) C(11) 1.392(9) yes
C(10) C(17) 1.526(9) yes
C(11) C(12) 1.396(9) yes
C(12) C(21) 1.564(9) yes
C(13) C(14) 1.57(1) yes
C(13) C(15) 1.47(1) yes
C(13) C(16) 1.47(1) yes
C(17) C(18) 1.53(1) yes
C(17) C(19) 1.54(1) yes
C(17) C(20) 1.54(1) yes
C(21) C(22) 1.53(1) yes
C(21) C(23) 1.52(1) yes
C(21) C(24) 1.49(1) yes
C(25) C(26) 1.431(8) yes
C(25) C(30) 1.441(8) yes
C(26) C(27) 1.385(9) yes
C(26) C(31) 1.551(8) yes
C(27) C(28) 1.383(9) yes
C(28) C(29) 1.388(10) yes
C(28) C(35) 1.54(1) yes
C(29) C(30) 1.384(10) yes
C(30) C(39) 1.554(9) yes
C(31) C(32) 1.52(1) yes
C(31) C(33) 1.529(9) yes
C(31) C(34) 1.542(10) yes
C(35) C(36A) 1.63(2) yes
C(35) C(36B) 1.34(3) yes
C(35) C(37A) 1.59(2) yes
C(35) C(37B) 1.71(2) yes
C(35) C(38A) 1.46(2) yes
C(35) C(38B) 1.71(3) yes
C(36A) C(36B) 1.47(3) yes
C(36A) C(38B) 1.78(3) yes
C(36B) C(37A) 1.17(3) yes
C(37B) C(38A) 1.12(2) yes
C(38A) C(38B) 1.34(3) yes
C(39) C(40) 1.57(1) yes
C(39) C(41) 1.49(1) yes
C(39) C(42) 1.51(1) yes

loop_
_geom_contact_atom_site_label_1
_geom_contact_atom_site_label_2
_geom_contact_distance
_geom_contact_site_symmetry_2
C(5) C(33) 3.43(1) 2_765
C(34) C(38A) 3.53(2) 2_755

loop_
_geom_torsion_atom_site_label_1
_geom_torsion_atom_site_label_2
_geom_torsion_atom_site_label_3
_geom_torsion_atom_site_label_4
_geom_torsion
_geom_torsion_site_symmetry_1
_geom_torsion_site_symmetry_2
_geom_torsion_site_symmetry_3
_geom_torsion_site_symmetry_4
_geom_torsion_publ_flag
P(1A) P(1B) P(2A) P(2B) -16(1) 1_555 1_555 1_555 1_555 yes
P(1A) P(1B) P(2A) C(1) -72.6(10) 1_555 1_555 1_555 1_555 yes
P(1A) P(1B) P(2A) C(2) 46.4(9) 1_555 1_555 1_555 1_555 yes
P(1A) P(1B) P(2A) C(3) -26(1) 1_555 1_555 1_555 1_555 yes
P(1A) P(1B) C(1) P(2A) 106.9(8) 1_555 1_555 1_555 1_555 yes
P(1A) P(1B) C(1) P(2B) 67.5(9) 1_555 1_555 1_555 1_555 yes
P(1A) P(1B) C(1) C(7) -119(1) 1_555 1_555 1_555 1_555 yes
P(1A) P(1B) C(2) P(2A) -127.3(9) 1_555 1_555 1_555 1_555 yes
P(1A) P(1B) C(2) P(2B) -87.1(9) 1_555 1_555 1_555 1_555 yes
P(1A) P(1B) C(2) C(25) 114.0(10) 1_555 1_555 1_555 1_555 yes
P(1A) P(2B) P(2A) P(1B) 5.9(4) 1_555 1_555 1_555 1_555 yes
P(1A) P(2B) P(2A) C(1) 45.4(3) 1_555 1_555 1_555 1_555 yes
P(1A) P(2B) P(2A) C(2) -47.5(3) 1_555 1_555 1_555 1_555 yes
P(1A) P(2B) P(2A) C(3) -179.2(5) 1_555 1_555 1_555 1_555 yes
P(1A) P(2B) C(1) P(1B) -28.4(6) 1_555 1_555 1_555 1_555 yes
P(1A) P(2B) C(1) P(2A) -98.0(5) 1_555 1_555 1_555 1_555 yes
P(1A) P(2B) C(1) C(7) 157.5(7) 1_555 1_555 1_555 1_555 yes
P(1A) P(2B) C(2) P(1B) 27.1(5) 1_555 1_555 1_555 1_555 yes
P(1A) P(2B) C(2) P(2A) 96.7(5) 1_555 1_555 1_555 1_555 yes
P(1A) P(2B) C(2) C(25) -174.3(10) 1_555 1_555 1_555 1_555 yes
P(1A) P(2B) C(3) P(2A) 1(1) 1_555 1_555 1_555 1_555 yes
P(1A) P(2B) C(3) C(4) 167(1) 1_555 1_555 1_555 1_555 yes
P(1A) P(2B) C(3) C(5) 67(1) 1_555 1_555 1_555 1_555 yes
P(1A) P(2B) C(3) C(6) -87(1) 1_555 1_555 1_555 1_555 yes
P(1A) P(2B) C(4) C(3) -168(1) 1_555 1_555 1_555 1_555 yes
P(1A) C(1) P(1B) P(2A) -106.9(8) 1_555 1_555 1_555 1_555 yes
P(1A) C(1) P(1B) C(2) -65.5(8) 1_555 1_555 1_555 1_555 yes
P(1A) C(1) P(2A) P(1B) 29.7(6) 1_555 1_555 1_555 1_555 yes
P(1A) C(1) P(2A) P(2B) -84.3(6) 1_555 1_555 1_555 1_555 yes
P(1A) C(1) P(2A) C(2) -17.2(3) 1_555 1_555 1_555 1_555 yes
P(1A) C(1) P(2A) C(3) -129.3(3) 1_555 1_555 1_555 1_555 yes
P(1A) C(1) P(2B) P(2A) 98.0(5) 1_555 1_555 1_555 1_555 yes
P(1A) C(1) P(2B) C(2) 26.1(5) 1_555 1_555 1_555 1_555 yes
P(1A) C(1) P(2B) C(3) 152.0(7) 1_555 1_555 1_555 1_555 yes
P(1A) C(1) P(2B) C(4) -147.9(7) 1_555 1_555 1_555 1_555 yes
P(1A) C(1) C(7) C(8) 78.9(9) 1_555 1_555 1_555 1_555 yes
P(1A) C(1) C(7) C(12) -115.0(8) 1_555 1_555 1_555 1_555 yes
P(1A) C(2) P(1B) P(2A) 127.3(9) 1_555 1_555 1_555 1_555 yes
P(1A) C(2) P(1B) C(1) 85.1(9) 1_555 1_555 1_555 1_555 yes
P(1A) C(2) P(2A) P(1B) -21.3(4) 1_555 1_555 1_555 1_555 yes
P(1A) C(2) P(2A) P(2B) 83.3(6) 1_555 1_555 1_555 1_555 yes
P(1A) C(2) P(2A) C(1) 16.6(3) 1_555 1_555 1_555 1_555 yes
P(1A) C(2) P(2A) C(3) 131.0(3) 1_555 1_555 1_555 1_555 yes
P(1A) C(2) P(2B) P(2A) -96.7(5) 1_555 1_555 1_555 1_555 yes
P(1A) C(2) P(2B) C(1) -25.2(4) 1_555 1_555 1_555 1_555 yes
P(1A) C(2) P(2B) C(3) -153.4(6) 1_555 1_555 1_555 1_555 yes
P(1A) C(2) P(2B) C(4) 146(1) 1_555 1_555 1_555 1_555 yes
P(1A) C(2) C(25) C(26) 96.1(9) 1_555 1_555 1_555 1_555 yes
P(1A) C(2) C(25) C(30) -99.9(9) 1_555 1_555 1_555 1_555 yes
P(1B) P(1A) P(2B) P(2A) -15(1) 1_555 1_555 1_555 1_555 yes
P(1B) P(1A) P(2B) C(1) 56.0(10) 1_555 1_555 1_555 1_555 yes
P(1B) P(1A) P(2B) C(2) -87(1) 1_555 1_555 1_555 1_555 yes
P(1B) P(1A) P(2B) C(3) -17(1) 1_555 1_555 1_555 1_555 yes
P(1B) P(1A) P(2B) C(4) 140(1) 1_555 1_555 1_555 1_555 yes
P(1B) P(1A) C(1) P(2A) -73.6(9) 1_555 1_555 1_555 1_555 yes
P(1B) P(1A) C(1) P(2B) -115.9(10) 1_555 1_555 1_555 1_555 yes
P(1B) P(1A) C(1) C(7) 95(1) 1_555 1_555 1_555 1_555 yes
P(1B) P(1A) C(2) P(2A) 50.5(9) 1_555 1_555 1_555 1_555 yes
P(1B) P(1A) C(2) P(2B) 92.0(10) 1_555 1_555 1_555 1_555 yes
P(1B) P(1A) C(2) C(25) -94(1) 1_555 1_555 1_555 1_555 yes
P(1B) P(2A) P(2B) C(1) -39.6(5) 1_555 1_555 1_555 1_555 yes
P(1B) P(2A) P(2B) C(2) 53.4(5) 1_555 1_555 1_555 1_555 yes
P(1B) P(2A) P(2B) C(3) -174.9(5) 1_555 1_555 1_555 1_555 yes
P(1B) P(2A) P(2B) C(4) -162.6(8) 1_555 1_555 1_555 1_555 yes
P(1B) P(2A) C(1) P(2B) 114.0(9) 1_555 1_555 1_555 1_555 yes
P(1B) P(2A) C(1) C(7) -142.2(10) 1_555 1_555 1_555 1_555 yes
P(1B) P(2A) C(2) P(2B) -104.6(7) 1_555 1_555 1_555 1_555 yes
P(1B) P(2A) C(2) C(25) 132.1(8) 1_555 1_555 1_555 1_555 yes
P(1B) P(2A) C(3) P(2B) 11(1) 1_555 1_555 1_555 1_555 yes
P(1B) P(2A) C(3) C(4) -3(1) 1_555 1_555 1_555 1_555 yes
P(1B) P(2A) C(3) C(5) -122(1) 1_555 1_555 1_555 1_555 yes
P(1B) P(2A) C(3) C(6) 117(1) 1_555 1_555 1_555 1_555 yes
P(1B) C(1) P(1A) P(2B) 115.9(10) 1_555 1_555 1_555 1_555 yes
P(1B) C(1) P(1A) C(2) 90.8(9) 1_555 1_555 1_555 1_555 yes
P(1B) C(1) P(2A) P(2B) -114.0(9) 1_555 1_555 1_555 1_555 yes
P(1B) C(1) P(2A) C(2) -46.9(7) 1_555 1_555 1_555 1_555 yes
P(1B) C(1) P(2A) C(3) -159.0(7) 1_555 1_555 1_555 1_555 yes
P(1B) C(1) P(2B) P(2A) 69.5(9) 1_555 1_555 1_555 1_555 yes
P(1B) C(1) P(2B) C(2) -2.3(9) 1_555 1_555 1_555 1_555 yes
P(1B) C(1) P(2B) C(3) 123.6(10) 1_555 1_555 1_555 1_555 yes
P(1B) C(1) P(2B) C(4) -176.4(9) 1_555 1_555 1_555 1_555 yes
P(1B) C(1) C(7) C(8) 124(1) 1_555 1_555 1_555 1_555 yes
P(1B) C(1) C(7) C(12) -69(1) 1_555 1_555 1_555 1_555 yes
P(1B) C(2) P(1A) P(2B) -92.0(10) 1_555 1_555 1_555 1_555 yes
P(1B) C(2) P(1A) C(1) -67.3(9) 1_555 1_555 1_555 1_555 yes
P(1B) C(2) P(2A) P(2B) 104.6(7) 1_555 1_555 1_555 1_555 yes
P(1B) C(2) P(2A) C(1) 37.9(5) 1_555 1_555 1_555 1_555 yes
P(1B) C(2) P(2A) C(3) 152.3(5) 1_555 1_555 1_555 1_555 yes
P(1B) C(2) P(2B) P(2A) -69.7(7) 1_555 1_555 1_555 1_555 yes
P(1B) C(2) P(2B) C(1) 1.9(7) 1_555 1_555 1_555 1_555 yes
P(1B) C(2) P(2B) C(3) -126.4(8) 1_555 1_555 1_555 1_555 yes
P(1B) C(2) P(2B) C(4) 173(1) 1_555 1_555 1_555 1_555 yes
P(1B) C(2) C(25) C(26) 57(1) 1_555 1_555 1_555 1_555 yes
P(1B) C(2) C(25) C(30) -138.5(9) 1_555 1_555 1_555 1_555 yes
P(2A) P(1B) P(1A) P(2B) 8.2(5) 1_555 1_555 1_555 1_555 yes
P(2A) P(1B) P(1A) C(1) 47.0(4) 1_555 1_555 1_555 1_555 yes
P(2A) P(1B) P(1A) C(2) -36.8(5) 1_555 1_555 1_555 1_555 yes
P(2A) P(1B) C(1) P(2B) -39.4(4) 1_555 1_555 1_555 1_555 yes
P(2A) P(1B) C(1) C(7) 133.6(10) 1_555 1_555 1_555 1_555 yes
P(2A) P(1B) C(2) P(2B) 40.2(4) 1_555 1_555 1_555 1_555 yes
P(2A) P(1B) C(2) C(25) -118.7(9) 1_555 1_555 1_555 1_555 yes
P(2A) P(2B) P(1A) C(1) -71.3(5) 1_555 1_555 1_555 1_555 yes
P(2A) P(2B) P(1A) C(2) 72.1(6) 1_555 1_555 1_555 1_555 yes
P(2A) P(2B) C(1) C(7) -104.5(7) 1_555 1_555 1_555 1_555 yes
P(2A) P(2B) C(2) C(25) 89.0(9) 1_555 1_555 1_555 1_555 yes
P(2A) P(2B) C(3) C(4) 165.7(7) 1_555 1_555 1_555 1_555 yes
P(2A) P(2B) C(3) C(5) 65.5(9) 1_555 1_555 1_555 1_555 yes
P(2A) P(2B) C(3) C(6) -89.4(7) 1_555 1_555 1_555 1_555 yes
P(2A) P(2B) C(4) C(3) -15.9(7) 1_555 1_555 1_555 1_555 yes
P(2A) C(1) P(1A) P(2B) 42.3(4) 1_555 1_555 1_555 1_555 yes
P(2A) C(1) P(1A) C(2) 17.2(3) 1_555 1_555 1_555 1_555 yes
P(2A) C(1) P(1B) C(2) 41.4(5) 1_555 1_555 1_555 1_555 yes
P(2A) C(1) P(2B) C(2) -71.9(5) 1_555 1_555 1_555 1_555 yes
P(2A) C(1) P(2B) C(3) 54.1(6) 1_555 1_555 1_555 1_555 yes
P(2A) C(1) P(2B) C(4) 114.1(9) 1_555 1_555 1_555 1_555 yes
P(2A) C(1) C(7) C(8) -114.0(6) 1_555 1_555 1_555 1_555 yes
P(2A) C(1) C(7) C(12) 52.0(8) 1_555 1_555 1_555 1_555 yes
P(2A) C(2) P(1A) P(2B) -41.6(3) 1_555 1_555 1_555 1_555 yes
P(2A) C(2) P(1A) C(1) -16.8(3) 1_555 1_555 1_555 1_555 yes
P(2A) C(2) P(1B) C(1) -42.2(6) 1_555 1_555 1_555 1_555 yes
P(2A) C(2) P(2B) C(1) 71.5(5) 1_555 1_555 1_555 1_555 yes
P(2A) C(2) P(2B) C(3) -56.7(6) 1_555 1_555 1_555 1_555 yes
P(2A) C(2) P(2B) C(4) -116(1) 1_555 1_555 1_555 1_555 yes
P(2A) C(2) C(25) C(26) -41.7(9) 1_555 1_555 1_555 1_555 yes
P(2A) C(2) C(25) C(30) 122.3(6) 1_555 1_555 1_555 1_555 yes
P(2A) C(3) P(2B) C(1) -53.3(6) 1_555 1_555 1_555 1_555 yes
P(2A) C(3) P(2B) C(2) 56.0(6) 1_555 1_555 1_555 1_555 yes
P(2A) C(3) P(2B) C(4) -165.7(7) 1_555 1_555 1_555 1_555 yes
P(2A) C(3) C(4) P(2B) 10.2(5) 1_555 1_555 1_555 1_555 yes
P(2B) P(1A) P(1B) C(1) -38.8(5) 1_555 1_555 1_555 1_555 yes
P(2B) P(1A) P(1B) C(2) 45.0(3) 1_555 1_555 1_555 1_555 yes
P(2B) P(1A) C(1) C(7) -148(1) 1_555 1_555 1_555 1_555 yes
P(2B) P(1A) C(2) C(25) 173(1) 1_555 1_555 1_555 1_555 yes
P(2B) P(2A) P(1B) C(1) 56.6(8) 1_555 1_555 1_555 1_555 yes
P(2B) P(2A) P(1B) C(2) -62.4(6) 1_555 1_555 1_555 1_555 yes
P(2B) P(2A) C(1) C(7) 103.8(8) 1_555 1_555 1_555 1_555 yes
P(2B) P(2A) C(2) C(25) -123.4(8) 1_555 1_555 1_555 1_555 yes
P(2B) P(2A) C(3) C(4) -15.1(7) 1_555 1_555 1_555 1_555 yes
P(2B) P(2A) C(3) C(5) -133.9(8) 1_555 1_555 1_555 1_555 yes
P(2B) P(2A) C(3) C(6) 106.1(7) 1_555 1_555 1_555 1_555 yes
P(2B) C(1) P(1A) C(2) -25.1(5) 1_555 1_555 1_555 1_555 yes
P(2B) C(1) P(1B) C(2) 2.1(7) 1_555 1_555 1_555 1_555 yes
P(2B) C(1) P(2A) C(2) 67.1(6) 1_555 1_555 1_555 1_555 yes
P(2B) C(1) P(2A) C(3) -45.1(6) 1_555 1_555 1_555 1_555 yes
P(2B) C(1) C(7) C(8) -63.3(8) 1_555 1_555 1_555 1_555 yes
P(2B) C(1) C(7) C(12) 102.8(8) 1_555 1_555 1_555 1_555 yes
P(2B) C(2) P(1A) C(1) 24.7(4) 1_555 1_555 1_555 1_555 yes
P(2B) C(2) P(1B) C(1) -2.0(7) 1_555 1_555 1_555 1_555 yes
P(2B) C(2) P(2A) C(1) -66.7(6) 1_555 1_555 1_555 1_555 yes
P(2B) C(2) P(2A) C(3) 47.7(6) 1_555 1_555 1_555 1_555 yes
P(2B) C(2) C(25) C(26) -92.6(10) 1_555 1_555 1_555 1_555 yes
P(2B) C(2) C(25) C(30) 71.5(10) 1_555 1_555 1_555 1_555 yes
P(2B) C(3) P(2A) C(1) 45.1(6) 1_555 1_555 1_555 1_555 yes
P(2B) C(3) P(2A) C(2) -47.9(6) 1_555 1_555 1_555 1_555 yes
P(2B) C(4) C(3) C(5) 128.3(7) 1_555 1_555 1_555 1_555 yes
P(2B) C(4) C(3) C(6) -109.4(6) 1_555 1_555 1_555 1_555 yes
C(1) P(1A) P(1B) C(2) 83.8(5) 1_555 1_555 1_555 1_555 yes
C(1) P(1A) P(2B) C(2) -143.4(6) 1_555 1_555 1_555 1_555 yes
C(1) P(1A) P(2B) C(3) -73(1) 1_555 1_555 1_555 1_555 yes
C(1) P(1A) P(2B) C(4) 84(1) 1_555 1_555 1_555 1_555 yes
C(1) P(1A) C(2) C(25) -161.5(9) 1_555 1_555 1_555 1_555 yes
C(1) P(1B) P(1A) C(2) -83.8(5) 1_555 1_555 1_555 1_555 yes
C(1) P(1B) P(2A) C(2) 119.0(8) 1_555 1_555 1_555 1_555 yes
C(1) P(1B) P(2A) C(3) 46(1) 1_555 1_555 1_555 1_555 yes
C(1) P(1B) C(2) C(25) -160.9(7) 1_555 1_555 1_555 1_555 yes
C(1) P(2A) P(1B) C(2) -119.0(8) 1_555 1_555 1_555 1_555 yes
C(1) P(2A) P(2B) C(2) 93.0(5) 1_555 1_555 1_555 1_555 yes
C(1) P(2A) P(2B) C(3) -135.4(5) 1_555 1_555 1_555 1_555 yes
C(1) P(2A) P(2B) C(4) -123.1(9) 1_555 1_555 1_555 1_555 yes
C(1) P(2A) C(2) C(25) 169.9(6) 1_555 1_555 1_555 1_555 yes
C(1) P(2A) C(3) C(4) 30.1(6) 1_555 1_555 1_555 1_555 yes
C(1) P(2A) C(3) C(5) -88.8(6) 1_555 1_555 1_555 1_555 yes
C(1) P(2A) C(3) C(6) 151.2(5) 1_555 1_555 1_555 1_555 yes
C(1) P(2B) P(1A) C(2) 143.4(6) 1_555 1_555 1_555 1_555 yes
C(1) P(2B) P(2A) C(2) -93.0(5) 1_555 1_555 1_555 1_555 yes
C(1) P(2B) P(2A) C(3) 135.4(5) 1_555 1_555 1_555 1_555 yes
C(1) P(2B) C(2) C(25) 160.5(8) 1_555 1_555 1_555 1_555 yes
C(1) P(2B) C(3) C(4) 112.4(8) 1_555 1_555 1_555 1_555 yes
C(1) P(2B) C(3) C(5) 12(1) 1_555 1_555 1_555 1_555 yes
C(1) P(2B) C(3) C(6) -142.7(7) 1_555 1_555 1_555 1_555 yes
C(1) P(2B) C(4) C(3) -104.8(8) 1_555 1_555 1_555 1_555 yes
C(1) C(7) C(8) C(9) 149.9(6) 1_555 1_555 1_555 1_555 yes
C(1) C(7) C(8) C(13) -35.3(8) 1_555 1_555 1_555 1_555 yes
C(1) C(7) C(12) C(11) -149.7(6) 1_555 1_555 1_555 1_555 yes
C(1) C(7) C(12) C(21) 34.0(9) 1_555 1_555 1_555 1_555 yes
C(2) P(1A) P(2B) C(3) 70(1) 1_555 1_555 1_555 1_555 yes
C(2) P(1A) P(2B) C(4) -131(1) 1_555 1_555 1_555 1_555 yes
C(2) P(1A) C(1) C(7) -173.8(8) 1_555 1_555 1_555 1_555 yes
C(2) P(1B) P(2A) C(3) -72(1) 1_555 1_555 1_555 1_555 yes
C(2) P(1B) C(1) C(7) 175.0(8) 1_555 1_555 1_555 1_555 yes
C(2) P(2A) P(2B) C(3) 131.7(5) 1_555 1_555 1_555 1_555 yes
C(2) P(2A) P(2B) C(4) 143.9(9) 1_555 1_555 1_555 1_555 yes
C(2) P(2A) C(1) C(7) 170.9(6) 1_555 1_555 1_555 1_555 yes
C(2) P(2A) C(3) C(4) -63.0(6) 1_555 1_555 1_555 1_555 yes
C(2) P(2A) C(3) C(5) 178.1(6) 1_555 1_555 1_555 1_555 yes
C(2) P(2A) C(3) C(6) 58.1(6) 1_555 1_555 1_555 1_555 yes
C(2) P(2B) P(2A) C(3) -131.7(5) 1_555 1_555 1_555 1_555 yes
C(2) P(2B) C(1) C(7) -176.4(6) 1_555 1_555 1_555 1_555 yes
C(2) P(2B) C(3) C(4) -138.3(8) 1_555 1_555 1_555 1_555 yes
C(2) P(2B) C(3) C(5) 121.5(9) 1_555 1_555 1_555 1_555 yes
C(2) P(2B) C(3) C(6) -33.4(9) 1_555 1_555 1_555 1_555 yes
C(2) P(2B) C(4) C(3) 85(1) 1_555 1_555 1_555 1_555 yes
C(2) C(25) C(26) C(27) 147.7(6) 1_555 1_555 1_555 1_555 yes
C(2) C(25) C(26) C(31) -36.0(9) 1_555 1_555 1_555 1_555 yes
C(2) C(25) C(30) C(29) -149.0(6) 1_555 1_555 1_555 1_555 yes
C(2) C(25) C(30) C(39) 34.1(8) 1_555 1_555 1_555 1_555 yes
C(3) P(2A) P(2B) C(4) 12.3(6) 1_555 1_555 1_555 1_555 yes
C(3) P(2A) C(1) C(7) 58.8(6) 1_555 1_555 1_555 1_555 yes
C(3) P(2A) C(2) C(25) -75.7(6) 1_555 1_555 1_555 1_555 yes
C(3) P(2B) C(1) C(7) -50(1) 1_555 1_555 1_555 1_555 yes
C(3) P(2B) C(2) C(25) 32(1) 1_555 1_555 1_555 1_555 yes
C(4) P(2B) C(1) C(7) 9(1) 1_555 1_555 1_555 1_555 yes
C(4) P(2B) C(2) C(25) -27(1) 1_555 1_555 1_555 1_555 yes
C(4) P(2B) C(3) C(5) -100.2(9) 1_555 1_555 1_555 1_555 yes
C(4) P(2B) C(3) C(6) 104.9(7) 1_555 1_555 1_555 1_555 yes
C(7) C(8) C(9) C(10) 3.9(9) 1_555 1_555 1_555 1_555 yes
C(7) C(8) C(13) C(14) -45.7(9) 1_555 1_555 1_555 1_555 yes
C(7) C(8) C(13) C(15) -154.8(8) 1_555 1_555 1_555 1_555 yes
C(7) C(8) C(13) C(16) 78(1) 1_555 1_555 1_555 1_555 yes
C(7) C(12) C(11) C(10) -4(1) 1_555 1_555 1_555 1_555 yes
C(7) C(12) C(21) C(22) 139.5(8) 1_555 1_555 1_555 1_555 yes
C(7) C(12) C(21) C(23) -104.0(8) 1_555 1_555 1_555 1_555 yes
C(7) C(12) C(21) C(24) 21(1) 1_555 1_555 1_555 1_555 yes
C(8) C(7) C(12) C(11) 16.7(9) 1_555 1_555 1_555 1_555 yes
C(8) C(7) C(12) C(21) -159.6(6) 1_555 1_555 1_555 1_555 yes
C(8) C(9) C(10) C(11) 8.3(10) 1_555 1_555 1_555 1_555 yes
C(8) C(9) C(10) C(17) -175.5(6) 1_555 1_555 1_555 1_555 yes
C(9) C(8) C(7) C(12) -16.6(8) 1_555 1_555 1_555 1_555 yes
C(9) C(8) C(13) C(14) 129.1(7) 1_555 1_555 1_555 1_555 yes
C(9) C(8) C(13) C(15) 20.0(10) 1_555 1_555 1_555 1_555 yes
C(9) C(8) C(13) C(16) -106(1) 1_555 1_555 1_555 1_555 yes
C(9) C(10) C(11) C(12) -8(1) 1_555 1_555 1_555 1_555 yes
C(9) C(10) C(17) C(18) 4.9(9) 1_555 1_555 1_555 1_555 yes
C(9) C(10) C(17) C(19) -115.3(8) 1_555 1_555 1_555 1_555 yes
C(9) C(10) C(17) C(20) 125.4(8) 1_555 1_555 1_555 1_555 yes
C(10) C(9) C(8) C(13) -171.1(6) 1_555 1_555 1_555 1_555 yes
C(10) C(11) C(12) C(21) 172.2(6) 1_555 1_555 1_555 1_555 yes
C(11) C(10) C(17) C(18) -179.0(7) 1_555 1_555 1_555 1_555 yes
C(11) C(10) C(17) C(19) 60.8(9) 1_555 1_555 1_555 1_555 yes
C(11) C(10) C(17) C(20) -58.6(9) 1_555 1_555 1_555 1_555 yes
C(11) C(12) C(21) C(22) -36.9(10) 1_555 1_555 1_555 1_555 yes
C(11) C(12) C(21) C(23) 79.6(8) 1_555 1_555 1_555 1_555 yes
C(11) C(12) C(21) C(24) -154.7(8) 1_555 1_555 1_555 1_555 yes
C(12) C(7) C(8) C(13) 158.2(6) 1_555 1_555 1_555 1_555 yes
C(12) C(11) C(10) C(17) 175.5(6) 1_555 1_555 1_555 1_555 yes
C(25) C(26) C(27) C(28) 3.5(9) 1_555 1_555 1_555 1_555 yes
C(25) C(26) C(31) C(32) -14.4(9) 1_555 1_555 1_555 1_555 yes
C(25) C(26) C(31) C(33) 110.9(7) 1_555 1_555 1_555 1_555 yes
C(25) C(26) C(31) C(34) -131.9(7) 1_555 1_555 1_555 1_555 yes
C(25) C(30) C(29) C(28) -2.7(10) 1_555 1_555 1_555 1_555 yes
C(25) C(30) C(39) C(40) 158.0(7) 1_555 1_555 1_555 1_555 yes
C(25) C(30) C(39) C(41) 44.3(9) 1_555 1_555 1_555 1_555 yes
C(25) C(30) C(39) C(42) -85.0(9) 1_555 1_555 1_555 1_555 yes
C(26) C(25) C(30) C(29) 16.0(8) 1_555 1_555 1_555 1_555 yes
C(26) C(25) C(30) C(39) -160.9(6) 1_555 1_555 1_555 1_555 yes
C(26) C(27) C(28) C(29) 9.7(10) 1_555 1_555 1_555 1_555 yes
C(26) C(27) C(28) C(35) -171.7(7) 1_555 1_555 1_555 1_555 yes
C(27) C(26) C(25) C(30) -16.5(8) 1_555 1_555 1_555 1_555 yes
C(27) C(26) C(31) C(32) 162.0(6) 1_555 1_555 1_555 1_555 yes
C(27) C(26) C(31) C(33) -72.6(7) 1_555 1_555 1_555 1_555 yes
C(27) C(26) C(31) C(34) 44.5(8) 1_555 1_555 1_555 1_555 yes
C(27) C(28) C(29) C(30) -10.2(10) 1_555 1_555 1_555 1_555 yes
C(27) C(28) C(35) C(36A) 62.0(9) 1_555 1_555 1_555 1_555 yes
C(27) C(28) C(35) C(36B) 123(1) 1_555 1_555 1_555 1_555 yes
C(27) C(28) C(35) C(37A) 174.1(8) 1_555 1_555 1_555 1_555 yes
C(27) C(28) C(35) C(37B) -101(1) 1_555 1_555 1_555 1_555 yes
C(27) C(28) C(35) C(38A) -59(1) 1_555 1_555 1_555 1_555 yes
C(27) C(28) C(35) C(38B) -6(1) 1_555 1_555 1_555 1_555 yes
C(28) C(27) C(26) C(31) -173.2(6) 1_555 1_555 1_555 1_555 yes
C(28) C(29) C(30) C(39) 174.4(6) 1_555 1_555 1_555 1_555 yes
C(28) C(35) C(36A) C(36B) 118(1) 1_555 1_555 1_555 1_555 yes
C(28) C(35) C(36A) C(38B) -108(1) 1_555 1_555 1_555 1_555 yes
C(28) C(35) C(36B) C(36A) -88(1) 1_555 1_555 1_555 1_555 yes
C(28) C(35) C(36B) C(37A) 88(1) 1_555 1_555 1_555 1_555 yes
C(28) C(35) C(37A) C(36B) -115(1) 1_555 1_555 1_555 1_555 yes
C(28) C(35) C(37B) C(38A) 105(1) 1_555 1_555 1_555 1_555 yes
C(28) C(35) C(38A) C(37B) -87(1) 1_555 1_555 1_555 1_555 yes
C(28) C(35) C(38A) C(38B) 102(1) 1_555 1_555 1_555 1_555 yes
C(28) C(35) C(38B) C(36A) 96.2(10) 1_555 1_555 1_555 1_555 yes
C(28) C(35) C(38B) C(38A) -99(1) 1_555 1_555 1_555 1_555 yes
C(29) C(28) C(35) C(36A) -119.5(9) 1_555 1_555 1_555 1_555 yes
C(29) C(28) C(35) C(36B) -57(1) 1_555 1_555 1_555 1_555 yes
C(29) C(28) C(35) C(37A) -7(1) 1_555 1_555 1_555 1_555 yes
C(29) C(28) C(35) C(37B) 77(1) 1_555 1_555 1_555 1_555 yes
C(29) C(28) C(35) C(38A) 118(1) 1_555 1_555 1_555 1_555 yes
C(29) C(28) C(35) C(38B) 172(1) 1_555 1_555 1_555 1_555 yes
C(29) C(30) C(39) C(40) -18.9(9) 1_555 1_555 1_555 1_555 yes
C(29) C(30) C(39) C(41) -132.6(7) 1_555 1_555 1_555 1_555 yes
C(29) C(30) C(39) C(42) 98.1(9) 1_555 1_555 1_555 1_555 yes
C(30) C(25) C(26) C(31) 159.9(5) 1_555 1_555 1_555 1_555 yes
C(30) C(29) C(28) C(35) 171.3(7) 1_555 1_555 1_555 1_555 yes
C(35) C(36A) C(36B) C(37A) -6(3) 1_555 1_555 1_555 1_555 yes
C(35) C(36A) C(38B) C(38A) -13(1) 1_555 1_555 1_555 1_555 yes
C(35) C(36B) C(36A) C(38B) -39(1) 1_555 1_555 1_555 1_555 yes
C(35) C(37A) C(36B) C(36A) 5(3) 1_555 1_555 1_555 1_555 yes
C(35) C(37B) C(38A) C(38B) 22(5) 1_555 1_555 1_555 1_555 yes
C(35) C(38A) C(38B) C(36A) 13(1) 1_555 1_555 1_555 1_555 yes
C(35) C(38B) C(36A) C(36B) 35(1) 1_555 1_555 1_555 1_555 yes
C(35) C(38B) C(38A) C(37B) -23(5) 1_555 1_555 1_555 1_555 yes
C(36A) C(35) C(36B) C(37A) 176(2) 1_555 1_555 1_555 1_555 yes
C(36A) C(35) C(37A) C(36B) -2(1) 1_555 1_555 1_555 1_555 yes
C(36A) C(35) C(37B) C(38A) -44(2) 1_555 1_555 1_555 1_555 yes
C(36A) C(35) C(38A) C(37B) 155(1) 1_555 1_555 1_555 1_555 yes
C(36A) C(35) C(38A) C(38B) -14(1) 1_555 1_555 1_555 1_555 yes
C(36A) C(35) C(38B) C(38A) 164(1) 1_555 1_555 1_555 1_555 yes
C(36A) C(36B) C(35) C(37A) -176(2) 1_555 1_555 1_555 1_555 yes
C(36A) C(36B) C(35) C(37B) 141(1) 1_555 1_555 1_555 1_555 yes
C(36A) C(36B) C(35) C(38A) 95(1) 1_555 1_555 1_555 1_555 yes
C(36A) C(36B) C(35) C(38B) 43(1) 1_555 1_555 1_555 1_555 yes
C(36A) C(38B) C(35) C(36B) -40(1) 1_555 1_555 1_555 1_555 yes
C(36A) C(38B) C(35) C(37A) -83(1) 1_555 1_555 1_555 1_555 yes
C(36A) C(38B) C(35) C(37B) -158(1) 1_555 1_555 1_555 1_555 yes
C(36A) C(38B) C(35) C(38A) -164(1) 1_555 1_555 1_555 1_555 yes
C(36A) C(38B) C(38A) C(37B) -10(6) 1_555 1_555 1_555 1_555 yes
C(36B) C(35) C(36A) C(38B) 132(1) 1_555 1_555 1_555 1_555 yes
C(36B) C(35) C(37B) C(38A) -116(2) 1_555 1_555 1_555 1_555 yes
C(36B) C(35) C(38A) C(37B) 88(2) 1_555 1_555 1_555 1_555 yes
C(36B) C(35) C(38A) C(38B) -81(2) 1_555 1_555 1_555 1_555 yes
C(36B) C(35) C(38B) C(38A) 123(1) 1_555 1_555 1_555 1_555 yes
C(36B) C(36A) C(35) C(37A) 2(1) 1_555 1_555 1_555 1_555 yes
C(36B) C(36A) C(35) C(37B) -91(2) 1_555 1_555 1_555 1_555 yes
C(36B) C(36A) C(35) C(38A) -120(1) 1_555 1_555 1_555 1_555 yes
C(36B) C(36A) C(35) C(38B) -132(1) 1_555 1_555 1_555 1_555 yes
C(36B) C(36A) C(38B) C(38A) 21(2) 1_555 1_555 1_555 1_555 yes
C(36B) C(37A) C(35) C(37B) 143(1) 1_555 1_555 1_555 1_555 yes
C(36B) C(37A) C(35) C(38A) 119(1) 1_555 1_555 1_555 1_555 yes
C(36B) C(37A) C(35) C(38B) 64(2) 1_555 1_555 1_555 1_555 yes
C(37A) C(35) C(36A) C(38B) 135(1) 1_555 1_555 1_555 1_555 yes
C(37A) C(35) C(37B) C(38A) -145(1) 1_555 1_555 1_555 1_555 yes
C(37A) C(35) C(38A) C(37B) 37(1) 1_555 1_555 1_555 1_555 yes
C(37A) C(35) C(38A) C(38B) -132(1) 1_555 1_555 1_555 1_555 yes
C(37A) C(35) C(38B) C(38A) 80(1) 1_555 1_555 1_555 1_555 yes
C(37A) C(36B) C(35) C(37B) -41(1) 1_555 1_555 1_555 1_555 yes
C(37A) C(36B) C(35) C(38A) -87(1) 1_555 1_555 1_555 1_555 yes
C(37A) C(36B) C(35) C(38B) -139(1) 1_555 1_555 1_555 1_555 yes
C(37A) C(36B) C(36A) C(38B) -46(4) 1_555 1_555 1_555 1_555 yes
C(37B) C(35) C(36A) C(38B) 41(2) 1_555 1_555 1_555 1_555 yes
C(37B) C(35) C(38A) C(38B) -170(2) 1_555 1_555 1_555 1_555 yes
C(37B) C(35) C(38B) C(38A) 6(1) 1_555 1_555 1_555 1_555 yes
C(37B) C(38A) C(35) C(38B) 170(2) 1_555 1_555 1_555 1_555 yes
C(38A) C(35) C(36A) C(38B) 12(1) 1_555 1_555 1_555 1_555 yes
C(38A) C(37B) C(35) C(38B) -7(1) 1_555 1_555 1_555 1_555 yes
